data_4507189
loop_
_publ_author_name
'Tomkowiak, Hanna'
'Olejniczak, Anna'
'Katrusiak, Andrzej'

_publ_section_title
;
 Pressure-Dependent Formation and Decomposition of Thiourea Hydrates
;
_journal_issue 1
_journal_name_full 'Crystal Growth &amp; Design'
_journal_page_first 121
_journal_paper_doi 10.1021/cg301254a
_journal_volume 13
_journal_year 2013
_chemical_formula_moiety '3(C H4 N2 S), 2(H2 O)'
_chemical_formula_sum 'C H5.33 N2 O0.67 S'
_chemical_formula_weight 88.13
_chemical_name_systematic
;
 thiourea hydrate
;
_space_group_IT_number 15
_symmetry_cell_setting monoclinic
_symmetry_space_group_name_Hall '-C 2yc'
_symmetry_space_group_name_H-M 'C 1 2/c 1'
_atom_sites_solution_hydrogens geom
_atom_sites_solution_primary direct
_atom_sites_solution_secondary difmap
_audit_creation_method SHELXL-97
_cell_angle_alpha 90.00
_cell_angle_beta 90.78(5)
_cell_angle_gamma 90.00
_cell_formula_units_Z 12
_cell_length_a 8.020(2)
_cell_length_b 8.649(6)
_cell_length_c 16.645(11)
_cell_measurement_pressure 700000
_cell_measurement_reflns_used 3462
_cell_measurement_temperature 296(2)
_cell_measurement_theta_max 29.04
_cell_measurement_theta_min 3.46
_cell_volume 1154.5(11)
_computing_cell_refinement 'CrysAlis (Oxford Diffraction, 2002)'
_computing_data_collection 'CrysAlis (Oxford Diffraction, 2002)'
_computing_data_reduction 'CrysAlis (Oxford Diffraction, 2002)'
_computing_molecular_graphics
;X-Seed (Barbour, 2001) 
and POV-Ray (Persistence of Vision, 2004)
;
_computing_publication_material 'SHELXL-97 (Sheldrick, 1997)'
_computing_structure_refinement 'SHELXL-97 (Sheldrick, 1997)'
_computing_structure_solution 'SHELXS-97 (Sheldrick, 1997)'
_diffrn_ambient_temperature 296(2)
_diffrn_measured_fraction_theta_full 0.346
_diffrn_measured_fraction_theta_max 0.346
_diffrn_measurement_device_type 'Kuma KM4CCD \k geometry'
_diffrn_measurement_method
;HP omega scans - for more details see:
A. Budzianowski, A. Katrusiak in High-Pressure Crystallography
(Eds.: A. Katrusiak, P. F. McMillan),
Dordrecht: Kluwer Acad. Publ., 2004 pp.157-168
;
_diffrn_radiation_monochromator graphite
_diffrn_radiation_source 'fine-focus sealed tube'
_diffrn_radiation_type MoK\a
_diffrn_radiation_wavelength 0.71073
_diffrn_reflns_av_R_equivalents 0.2210
_diffrn_reflns_av_sigmaI/netI 0.1091
_diffrn_reflns_limit_h_max 10
_diffrn_reflns_limit_h_min -10
_diffrn_reflns_limit_k_max 9
_diffrn_reflns_limit_k_min -9
_diffrn_reflns_limit_l_max 15
_diffrn_reflns_limit_l_min -15
_diffrn_reflns_number 3462
_diffrn_reflns_theta_full 29.04
_diffrn_reflns_theta_max 29.04
_diffrn_reflns_theta_min 3.46
_exptl_absorpt_coefficient_mu 0.632
_exptl_absorpt_correction_T_max 0.71
_exptl_absorpt_correction_T_min 0.14
_exptl_absorpt_correction_type integration
_exptl_absorpt_process_details
;
Katrusiak, A. (2003). REDSHABS - Program for correcting
reflections intensities for DAC absorption, gasket shadowing
and sample crystal absorption. Adam Mickiewicz University, Pozna\'n.
Katrusiak, A. (2004). Z. Kristallogr. 219, 461-467
;
_exptl_crystal_colour colourless
_exptl_crystal_density_diffrn 1.521
_exptl_crystal_density_method 'not measured'
_exptl_crystal_description plate
_exptl_crystal_F_000 560
_exptl_crystal_size_max 0.28
_exptl_crystal_size_mid 0.17
_exptl_crystal_size_min 0.15
_refine_diff_density_max 0.680
_refine_diff_density_min -0.668
_refine_diff_density_rms 0.132
_refine_ls_extinction_method none
_refine_ls_goodness_of_fit_ref 2.116
_refine_ls_hydrogen_treatment mixed
_refine_ls_matrix_type full
_refine_ls_number_parameters 71
_refine_ls_number_reflns 530
_refine_ls_number_restraints 24
_refine_ls_restrained_S_all 2.318
_refine_ls_R_factor_all 0.1864
_refine_ls_R_factor_gt 0.1761
_refine_ls_shift/su_max 0.000
_refine_ls_shift/su_mean 0.000
_refine_ls_structure_factor_coef Fsqd
_refine_ls_weighting_details 'calc w=1/[\s^2^(Fo^2^)+(0.1000P)^2^+0.0000P] where P=(Fo^2^+2Fc^2^)/3'
_refine_ls_weighting_scheme calc
_refine_ls_wR_factor_gt 0.3419
_refine_ls_wR_factor_ref 0.3463
_reflns_number_gt 492
_reflns_number_total 530
_reflns_threshold_expression >2sigma(I)
_cod_data_source_file cg301254a_si_003.cif
_cod_data_source_block thio_H2O_07
_cod_depositor_comments
;
The following automatic conversions were performed:

'_symmetry_cell_setting' value 'Monoclinic' changed to 'monoclinic'
according to /home/saulius/struct/CIF-dictionaries/cif_core.dic
dictionary named 'cif_core.dic' version 2.4.2 from 2011-04-26.

Automatic conversion script
Id: cif_fix_values 1891 2012-01-12 08:04:46Z andrius 
;
_cod_original_cell_volume 1154.4(11)
_cod_original_sg_symbol_H-M 'C 2/c'
_cod_database_code 4507189

loop_
_symmetry_equiv_pos_as_xyz
'x, y, z'
'-x, y, -z+1/2'
'x+1/2, y+1/2, z'
'-x+1/2, y+1/2, -z+1/2'
'-x, -y, -z'
'x, -y, z-1/2'
'-x+1/2, -y+1/2, -z'
'x+1/2, -y+1/2, z-1/2'

loop_
_atom_site_label
_atom_site_type_symbol
_atom_site_fract_x
_atom_site_fract_y
_atom_site_fract_z
_atom_site_U_iso_or_equiv
_atom_site_adp_type
_atom_site_occupancy
_atom_site_symmetry_multiplicity
_atom_site_calc_flag
_atom_site_refinement_flags
S1 S 0.4794(4) 0.2506(5) 0.6409(3) 0.0325(17) Uani 1 1 d .
N2 N 0.4225(14) 0.3399(15) 0.4919(10) 0.034(4) Uani 1 1 d U
H2A H 0.3751 0.3974 0.4561 0.041 Uiso 1 1 calc R
H2B H 0.4964 0.2734 0.4780 0.041 Uiso 1 1 calc R
C1 C 0.3810(16) 0.3541(16) 0.5695(12) 0.024(4) Uani 1 1 d U
N1 N 0.2641(13) 0.4611(16) 0.5862(9) 0.042(5) Uani 1 1 d .
H1A H 0.2206 0.5156 0.5481 0.050 Uiso 1 1 calc R
H1B H 0.2330 0.4749 0.6349 0.050 Uiso 1 1 calc R
N3 N 0.6323(14) 0.4006(17) 0.2251(10) 0.047(5) Uani 1 1 d .
H3A H 0.6249 0.4998 0.2265 0.057 Uiso 1 1 calc R
H3B H 0.7218 0.3574 0.2083 0.057 Uiso 1 1 calc R
S2 S 0.5000 0.1198(6) 0.2500 0.0233(18) Uani 1 2 d S
C2 C 0.5000 0.311(2) 0.2500 0.013(4) Uani 1 2 d SU
O1 O 0.1738(12) 0.6180(14) 0.4309(9) 0.046(4) Uani 1 1 d D
H1W H 0.233(9) 0.658(16) 0.368(4) 0.055 Uiso 1 1 d D
H2W H 0.125(18) 0.513(10) 0.408(8) 0.055 Uiso 1 1 d D

loop_
_atom_site_aniso_label
_atom_site_aniso_U_11
_atom_site_aniso_U_22
_atom_site_aniso_U_33
_atom_site_aniso_U_23
_atom_site_aniso_U_13
_atom_site_aniso_U_12
S1 0.036(2) 0.036(6) 0.027(8) 0.0043(15) 0.005(2) 0.0026(18)
N2 0.035(6) 0.036(8) 0.032(10) 0.000(5) 0.005(6) 0.006(5)
C1 0.023(6) 0.023(8) 0.025(10) 0.003(5) 0.002(7) 0.007(6)
N1 0.031(6) 0.003(15) 0.09(2) -0.003(5) 0.014(8) -0.005(6)
N3 0.030(6) 0.042(17) 0.07(2) -0.009(7) 0.016(8) 0.001(6)
S2 0.023(2) 0.026(6) 0.021(8) 0.000 -0.002(3) 0.000
C2 0.018(7) 0.010(9) 0.013(10) 0.000 0.005(7) 0.000
O1 0.030(5) 0.065(17) 0.04(2) -0.003(5) 0.019(7) 0.001(5)

loop_
_atom_type_symbol
_atom_type_description
_atom_type_scat_dispersion_real
_atom_type_scat_dispersion_imag
_atom_type_scat_source
C C 0.0033 0.0016 'International Tables Vol C Tables 4.2.6.8 and 6.1.1.4'
H H 0.0000 0.0000 'International Tables Vol C Tables 4.2.6.8 and 6.1.1.4'
N N 0.0061 0.0033 'International Tables Vol C Tables 4.2.6.8 and 6.1.1.4'
S S 0.1246 0.1234 'International Tables Vol C Tables 4.2.6.8 and 6.1.1.4'
O O 0.0106 0.0060 'International Tables Vol C Tables 4.2.6.8 and 6.1.1.4'

loop_
_geom_angle_atom_site_label_1
_geom_angle_atom_site_label_2
_geom_angle_atom_site_label_3
_geom_angle
_geom_angle_site_symmetry_1
_geom_angle_site_symmetry_3
C1 N2 H2A 120.0 . .
C1 N2 H2B 120.0 . .
H2A N2 H2B 120.0 . .
N2 C1 N1 116.2(14) . .
N2 C1 S1 120.9(11) . .
N1 C1 S1 122.8(15) . .
C1 N1 H1A 120.0 . .
C1 N1 H1B 120.0 . .
H1A N1 H1B 120.0 . .
C2 N3 H3A 120.0 . .
C2 N3 H3B 120.0 . .
H3A N3 H3B 120.0 . .
N3 C2 N3 111.5(17) . 2_655
N3 C2 S2 124.3(9) . .
N3 C2 S2 124.3(9) 2_655 .
H1W O1 H2W 95(5) . .

loop_
_geom_bond_atom_site_label_1
_geom_bond_atom_site_label_2
_geom_bond_distance
_geom_bond_site_symmetry_2
S1 C1 1.677(17) .
N2 C1 1.34(2) .
N2 H2A 0.8600 .
N2 H2B 0.8600 .
C1 N1 1.350(18) .
N1 H1A 0.8600 .
N1 H1B 0.8600 .
N3 C2 1.384(16) .
N3 H3A 0.8600 .
N3 H3B 0.8600 .
S2 C2 1.650(19) .
C2 N3 1.384(16) 2_655
O1 H1W 1.20(5) .
O1 H2W 1.05(4) .
